data_4038455
loop_
_publ_author_name
'Zhang, Mengmeng'
'Lan, Hanyang'
'Li, Nan'
'Zhong, Qidi'
'Zhu, Hao'
'Liu, Chunyan'
'Zhao, Hong-Wu'

_publ_section_title
;
 Photocatalyst-Free Singlet Oxygen-Induced Oxygenation: A Strategy for the
 Preparation of 5-Cyano-2-Pyridones Driven by Blue-Light Irradiation.
;
_journal_name_full 'The Journal of organic chemistry'
_journal_paper_doi 10.1021/acs.joc.0c00963
_journal_year 2020
_chemical_formula_moiety 'C40 H38 N2 O2, 0.5(C3 H6 O)'
_chemical_formula_sum 'C41.5 H41 N2 O2.5'
_chemical_formula_weight 607.76
_space_group_crystal_system monoclinic
_space_group_IT_number 14
_space_group_name_Hall '-P 2ybc'
_space_group_name_H-M_alt 'P 1 21/c 1'
_atom_sites_solution_hydrogens geom
_atom_sites_solution_primary dual
_audit_creation_date 2019-04-10
_audit_creation_method
;
Olex2 1.2
(compiled 2018.05.29 svn.r3508 for OlexSys, GUI svn.r5506)
;
_audit_update_record
;
????
;
_cell_angle_alpha 90
_cell_angle_beta 112.216(6)
_cell_angle_gamma 90
_cell_formula_units_Z 8
_cell_length_a 21.705(8)
_cell_length_b 18.455(6)
_cell_length_c 17.774(7)
_cell_measurement_reflns_used 17306
_cell_measurement_temperature 128.15
_cell_measurement_theta_max 27.9263
_cell_measurement_theta_min 1.4982
_cell_volume 6591(4)
_computing_cell_refinement 'CrystalClear (Rigaku Inc., 2008)'
_computing_data_collection 'CrystalClear (Rigaku Inc., 2008)'
_computing_data_reduction 'CrystalClear (Rigaku Inc., 2008)'
_computing_molecular_graphics 'Olex2 (Dolomanov et al., 2009)'
_computing_publication_material 'Olex2 (Dolomanov et al., 2009)'
_computing_structure_refinement 'ShelXL (Sheldrick, 2015)'
_computing_structure_solution 'ShelXT (Sheldrick, 2015)'
_diffrn_ambient_temperature 128.15
_diffrn_measured_fraction_theta_full 0.999
_diffrn_measured_fraction_theta_max 0.993
_diffrn_measurement_device
;
Saturn70 (4x4 bin mode)
;
_diffrn_measurement_device_details
;
AFC10: Fixed Chi 2 circle
;
_diffrn_measurement_device_type 'Rigaku Saturn 70'
_diffrn_measurement_method '\w scans'
_diffrn_radiation_detector CCD
_diffrn_radiation_monochromator Confocal
_diffrn_radiation_type MoK\a
_diffrn_radiation_wavelength 0.71075
_diffrn_reflns_av_R_equivalents 0.0753
_diffrn_reflns_av_unetI/netI 0.0548
_diffrn_reflns_Laue_measured_fraction_full 0.999
_diffrn_reflns_Laue_measured_fraction_max 0.993
_diffrn_reflns_limit_h_max 28
_diffrn_reflns_limit_h_min -28
_diffrn_reflns_limit_k_max 24
_diffrn_reflns_limit_k_min -24
_diffrn_reflns_limit_l_max 23
_diffrn_reflns_limit_l_min -23
_diffrn_reflns_number 78677
_diffrn_reflns_point_group_measured_fraction_full 0.999
_diffrn_reflns_point_group_measured_fraction_max 0.993
_diffrn_reflns_theta_full 25.242
_diffrn_reflns_theta_max 27.927
_diffrn_reflns_theta_min 1.013
_diffrn_source 'Rotating Anode'
_diffrn_standards_decay_% 0
_diffrn_standards_interval_count 0
_diffrn_standards_interval_time 0
_diffrn_standards_number 0
_exptl_absorpt_coefficient_mu 0.076
_exptl_absorpt_correction_T_max 1.0000
_exptl_absorpt_correction_T_min 0.9272
_exptl_absorpt_correction_type multi-scan
_exptl_absorpt_process_details 'CrystalClear(Rigaku, 2008)'
_exptl_crystal_colour colourless
_exptl_crystal_colour_primary colourless
_exptl_crystal_density_diffrn 1.225
_exptl_crystal_description prism
_exptl_crystal_F_000 2592
_exptl_crystal_size_max 0.36
_exptl_crystal_size_mid 0.22
_exptl_crystal_size_min 0.2
_refine_diff_density_max 0.404
_refine_diff_density_min -0.310
_refine_diff_density_rms 0.044
_refine_ls_extinction_coef 0.0055(4)
_refine_ls_extinction_expression Fc^*^=kFc[1+0.001xFc^2^\l^3^/sin(2\q)]^-1/4^
_refine_ls_extinction_method 'SHELXL-2018/3 (Sheldrick 2018)'
_refine_ls_goodness_of_fit_ref 1.138
_refine_ls_hydrogen_treatment constr
_refine_ls_matrix_type full
_refine_ls_number_parameters 836
_refine_ls_number_reflns 15706
_refine_ls_number_restraints 0
_refine_ls_restrained_S_all 1.138
_refine_ls_R_factor_all 0.0907
_refine_ls_R_factor_gt 0.0647
_refine_ls_shift/su_max 0.001
_refine_ls_shift/su_mean 0.000
_refine_ls_structure_factor_coef Fsqd
_refine_ls_weighting_details 'w=1/[\s^2^(Fo^2^)+(0.0621P)^2^+0.5955P] where P=(Fo^2^+2Fc^2^)/3'
_refine_ls_weighting_scheme calc
_refine_ls_wR_factor_gt 0.1375
_refine_ls_wR_factor_ref 0.1531
_reflns_Friedel_coverage 0.000
_reflns_number_gt 11898
_reflns_number_total 15706
_reflns_threshold_expression 'I > 2\s(I)'
_cod_data_source_file jo0c00963_si_003.cif
_cod_data_source_block r20190409e
_cod_original_formula_sum 'C41.50 H41 N2 O2.50'
_cod_database_code 4038455
_shelx_shelxl_version_number 2018/3
_shelx_space_group_comment
;
The symmetry employed for this shelxl refinement is uniquely defined
by the following loop, which should always be used as a source of
symmetry information in preference to the above space-group names.
They are only intended as comments.
;
_shelx_estimated_absorpt_t_max 0.985
_shelx_estimated_absorpt_t_min 0.973
_olex2_refinement_description
;
1. Fixed Uiso
 At 1.2 times of:
  All C(H) groups, All C(H,H) groups
 At 1.5 times of:
  All C(H,H,H) groups
2.a Ternary CH refined with riding coordinates:
 C1(H1), C3(H3), C4(H4), C5(H5), C6(H6), C8(H8), C9(H9), C10(H10), C41(H41),
 C43(H43), C44(H44), C45(H45), C47(H47), C48(H48), C49(H49), C50(H50)
2.b Secondary CH2 refined with riding coordinates:
 C27(H27A,H27B), C34(H34A,H34B), C67(H67A,H67B), C74(H74A,H74B)
2.c Aromatic/amide H refined with riding coordinates:
 C16(H16), C17(H17), C18(H18), C19(H19), C20(H20), C22(H22), C23(H23),
 C24(H24), C25(H25), C26(H26), C29(H29), C30(H30), C31(H31), C32(H32), C33(H33),
  C36(H36), C37(H37), C38(H38), C39(H39), C40(H40), C56(H56), C57(H57),
 C58(H58), C59(H59), C60(H60), C62(H62), C63(H63), C64(H64), C65(H65), C66(H66),
  C69(H69), C70(H70), C71(H71), C72(H72), C73(H73), C76(H76), C77(H77),
 C78(H78), C79(H79), C80(H80)
2.d Idealised Me refined as rotating group:
 C12(H12A,H12B,H12C), C14(H14A,H14B,H14C), C52(H52A,H52B,H52C), C54(H54A,H54B,
 H54C), C81(H81A,H81B,H81C), C83(H83A,H83B,H83C)
;
_olex2_submission_special_instructions 'No special instructions were received'

loop_
_space_group_symop_operation_xyz
'x, y, z'
'-x, y+1/2, -z+1/2'
'-x, -y, -z'
'x, -y-1/2, z-1/2'

loop_
_atom_site_label
_atom_site_type_symbol
_atom_site_fract_x
_atom_site_fract_y
_atom_site_fract_z
_atom_site_U_iso_or_equiv
_atom_site_adp_type
_atom_site_occupancy
_atom_site_site_symmetry_order
_atom_site_calc_flag
_atom_site_refinement_flags_posn
_atom_site_refinement_flags_adp
_atom_site_refinement_flags_occupancy
_atom_site_disorder_assembly
_atom_site_disorder_group
O1 O 0.83340(8) 0.07814(8) 0.84145(8) 0.0489(4) Uani 1 1 d . . . . .
O2 O 0.83616(7) 0.42329(8) 0.78612(9) 0.0476(4) Uani 1 1 d . . . . .
N1 N 0.82604(7) 0.25998(8) 0.92907(8) 0.0260(3) Uani 1 1 d . . . . .
N2 N 0.93538(7) 0.25022(7) 0.82162(8) 0.0248(3) Uani 1 1 d . . . . .
C1 C 0.88524(8) 0.21999(9) 0.97755(10) 0.0246(4) Uani 1 1 d . . . . .
H1 H 0.878319 0.189663 1.020320 0.029 Uiso 1 1 calc R . . . .
C2 C 0.90629(8) 0.17305(9) 0.91595(10) 0.0256(4) Uani 1 1 d . . . . .
C3 C 0.98299(8) 0.17677(9) 0.95528(10) 0.0264(4) Uani 1 1 d . . . . .
H3 H 0.995766 0.153947 1.010125 0.032 Uiso 1 1 calc R . . . .
C4 C 0.99111(8) 0.25904(9) 0.97012(10) 0.0254(4) Uani 1 1 d . . . . .
H4 H 1.038116 0.273063 1.003186 0.030 Uiso 1 1 calc R . . . .
C5 C 0.94373(8) 0.27536(9) 1.01392(10) 0.0250(4) Uani 1 1 d . . . . .
H5 H 0.966221 0.270761 1.074269 0.030 Uiso 1 1 calc R . . . .
C6 C 0.92052(8) 0.35335(9) 0.98744(10) 0.0256(4) Uani 1 1 d . . . . .
H6 H 0.961196 0.384565 1.006638 0.031 Uiso 1 1 calc R . . . .
C7 C 0.89999(8) 0.34388(9) 0.89444(10) 0.0249(4) Uani 1 1 d . . . . .
C8 C 0.84382(8) 0.28571(9) 0.86202(10) 0.0257(4) Uani 1 1 d . . . . .
H8 H 0.804347 0.303947 0.815240 0.031 Uiso 1 1 calc R . . . .
C9 C 0.87916(8) 0.22042(9) 0.83728(10) 0.0250(4) Uani 1 1 d . . . . .
H9 H 0.847933 0.192894 0.789667 0.030 Uiso 1 1 calc R . . . .
C10 C 0.96173(8) 0.30204(9) 0.88816(10) 0.0249(4) Uani 1 1 d . . . . .
H10 H 0.995009 0.335720 0.880554 0.030 Uiso 1 1 calc R . . . .
C11 C 0.87695(9) 0.09696(10) 0.90460(11) 0.0312(4) Uani 1 1 d . . . . .
C12 C 0.90232(11) 0.04489(11) 0.97454(13) 0.0454(5) Uani 1 1 d . . . . .
H12A H 0.877312 -0.000595 0.959731 0.068 Uiso 1 1 calc GR . . . .
H12B H 0.896566 0.065966 1.022073 0.068 Uiso 1 1 calc GR . . . .
H12C H 0.949634 0.035307 0.987467 0.068 Uiso 1 1 calc GR . . . .
C13 C 0.88574(9) 0.41475(9) 0.84689(11) 0.0297(4) Uani 1 1 d . . . . .
C14 C 0.93541(11) 0.47482(11) 0.87717(12) 0.0430(5) Uani 1 1 d . . . . .
H14A H 0.928320 0.510242 0.833609 0.064 Uiso 1 1 calc GR . . . .
H14B H 0.980508 0.454945 0.894168 0.064 Uiso 1 1 calc GR . . . .
H14C H 0.929903 0.498575 0.923543 0.064 Uiso 1 1 calc GR . . . .
C15 C 1.02564(9) 0.14057(9) 0.91537(11) 0.0292(4) Uani 1 1 d . . . . .
C16 C 1.00007(10) 0.09486(10) 0.84829(11) 0.0359(4) Uani 1 1 d . . . . .
H16 H 0.953421 0.086792 0.824430 0.043 Uiso 1 1 calc R . . . .
C17 C 1.04146(11) 0.06073(11) 0.81546(13) 0.0430(5) Uani 1 1 d . . . . .
H17 H 1.022815 0.030133 0.769396 0.052 Uiso 1 1 calc R . . . .
C18 C 1.10931(12) 0.07114(12) 0.84948(13) 0.0482(6) Uani 1 1 d . . . . .
H18 H 1.137599 0.047935 0.827133 0.058 Uiso 1 1 calc R . . . .
C19 C 1.13585(11) 0.11601(12) 0.91688(14) 0.0467(5) Uani 1 1 d . . . . .
H19 H 1.182567 0.123540 0.940899 0.056 Uiso 1 1 calc R . . . .
C20 C 1.09420(10) 0.14992(11) 0.94925(12) 0.0375(4) Uani 1 1 d . . . . .
H20 H 1.113058 0.180176 0.995583 0.045 Uiso 1 1 calc R . . . .
C21 C 0.87174(9) 0.38668(9) 1.02019(10) 0.0278(4) Uani 1 1 d . . . . .
C22 C 0.88825(10) 0.38870(10) 1.10415(11) 0.0357(4) Uani 1 1 d . . . . .
H22 H 0.930286 0.370748 1.139400 0.043 Uiso 1 1 calc R . . . .
C23 C 0.84435(11) 0.41648(11) 1.13726(12) 0.0438(5) Uani 1 1 d . . . . .
H23 H 0.856196 0.415959 1.194476 0.053 Uiso 1 1 calc R . . . .
C24 C 0.78409(11) 0.44462(11) 1.08773(12) 0.0418(5) Uani 1 1 d . . . . .
H24 H 0.754003 0.463127 1.110310 0.050 Uiso 1 1 calc R . . . .
C25 C 0.76757(10) 0.44571(10) 1.00408(12) 0.0361(4) Uani 1 1 d . . . . .
H25 H 0.726587 0.466399 0.969390 0.043 Uiso 1 1 calc R . . . .
C26 C 0.81068(9) 0.41677(9) 0.97137(11) 0.0309(4) Uani 1 1 d . . . . .
H26 H 0.798409 0.417374 0.914092 0.037 Uiso 1 1 calc R . . . .
C27 C 0.76337(9) 0.21954(11) 0.90340(11) 0.0335(4) Uani 1 1 d . . . . .
H27A H 0.765764 0.177610 0.869876 0.040 Uiso 1 1 calc R . . . .
H27B H 0.726465 0.251161 0.869511 0.040 Uiso 1 1 calc R . . . .
C28 C 0.74929(8) 0.19294(10) 0.97576(11) 0.0315(4) Uani 1 1 d . . . . .
C29 C 0.75237(9) 0.24022(11) 1.03789(11) 0.0346(4) Uani 1 1 d . . . . .
H29 H 0.763964 0.289520 1.035183 0.042 Uiso 1 1 calc R . . . .
C30 C 0.73861(10) 0.21604(13) 1.10412(12) 0.0437(5) Uani 1 1 d . . . . .
H30 H 0.740384 0.248997 1.145950 0.052 Uiso 1 1 calc R . . . .
C31 C 0.72243(12) 0.14444(15) 1.10922(14) 0.0573(7) Uani 1 1 d . . . . .
H31 H 0.713353 0.127787 1.154556 0.069 Uiso 1 1 calc R . . . .
C32 C 0.71956(14) 0.09731(14) 1.04786(15) 0.0643(7) Uani 1 1 d . . . . .
H32 H 0.708235 0.047975 1.050974 0.077 Uiso 1 1 calc R . . . .
C33 C 0.73298(11) 0.12101(12) 0.98167(13) 0.0479(5) Uani 1 1 d . . . . .
H33 H 0.731017 0.087772 0.940008 0.058 Uiso 1 1 calc R . . . .
C34 C 0.91764(8) 0.28036(10) 0.73964(10) 0.0275(4) Uani 1 1 d . . . . .
H34A H 0.889707 0.324008 0.733890 0.033 Uiso 1 1 calc R . . . .
H34B H 0.891228 0.244283 0.699020 0.033 Uiso 1 1 calc R . . . .
C35 C 0.97870(9) 0.30022(10) 0.72318(10) 0.0281(4) Uani 1 1 d . . . . .
C36 C 0.98383(10) 0.36734(10) 0.68976(11) 0.0356(4) Uani 1 1 d . . . . .
H36 H 0.949113 0.401875 0.679212 0.043 Uiso 1 1 calc R . . . .
C37 C 1.03896(11) 0.38415(12) 0.67180(12) 0.0437(5) Uani 1 1 d . . . . .
H37 H 1.042089 0.430294 0.649826 0.052 Uiso 1 1 calc R . . . .
C38 C 1.08946(10) 0.33404(13) 0.68574(12) 0.0457(5) Uani 1 1 d . . . . .
H38 H 1.126759 0.345202 0.672231 0.055 Uiso 1 1 calc R . . . .
C39 C 1.08531(9) 0.26765(12) 0.71942(11) 0.0396(5) Uani 1 1 d . . . . .
H39 H 1.120017 0.233198 0.729310 0.048 Uiso 1 1 calc R . . . .
C40 C 1.03077(9) 0.25094(10) 0.73890(11) 0.0328(4) Uani 1 1 d . . . . .
H40 H 1.028907 0.205545 0.763155 0.039 Uiso 1 1 calc R . . . .
O3 O 0.65392(7) 0.57176(7) 0.43642(9) 0.0431(3) Uani 1 1 d . . . . .
O4 O 0.64735(7) 0.91998(7) 0.48453(9) 0.0456(4) Uani 1 1 d . . . . .
N3 N 0.65963(7) 0.73549(8) 0.58466(8) 0.0245(3) Uani 1 1 d . . . . .
N4 N 0.55103(7) 0.74461(8) 0.37595(8) 0.0253(3) Uani 1 1 d . . . . .
C41 C 0.64229(8) 0.70994(9) 0.50107(10) 0.0246(4) Uani 1 1 d . . . . .
H41 H 0.682027 0.692226 0.490981 0.029 Uiso 1 1 calc R . . . .
C42 C 0.58684(8) 0.65107(9) 0.48170(10) 0.0246(4) Uani 1 1 d . . . . .
C43 C 0.56541(8) 0.64128(9) 0.55478(10) 0.0250(4) Uani 1 1 d . . . . .
H43 H 0.524489 0.610459 0.534920 0.030 Uiso 1 1 calc R . . . .
C44 C 0.54176(8) 0.71889(9) 0.56022(10) 0.0244(3) Uani 1 1 d . . . . .
H44 H 0.519041 0.723080 0.599592 0.029 Uiso 1 1 calc R . . . .
C45 C 0.59969(8) 0.77516(9) 0.57768(10) 0.0238(3) Uani 1 1 d . . . . .
H45 H 0.606151 0.805445 0.626752 0.029 Uiso 1 1 calc R . . . .
C46 C 0.57893(8) 0.82209(9) 0.49715(10) 0.0249(4) Uani 1 1 d . . . . .
C47 C 0.50218(8) 0.81746(9) 0.46588(10) 0.0255(4) Uani 1 1 d . . . . .
H47 H 0.489469 0.839483 0.509367 0.031 Uiso 1 1 calc R . . . .
C48 C 0.49475(8) 0.73500(9) 0.47258(10) 0.0249(4) Uani 1 1 d . . . . .
H48 H 0.447804 0.720445 0.461884 0.030 Uiso 1 1 calc R . . . .
C49 C 0.52493(8) 0.69218(9) 0.41789(10) 0.0249(4) Uani 1 1 d . . . . .
H49 H 0.492091 0.658186 0.379459 0.030 Uiso 1 1 calc R . . . .
C50 C 0.60650(8) 0.77508(9) 0.44346(10) 0.0243(3) Uani 1 1 d . . . . .
H50 H 0.637618 0.802969 0.424828 0.029 Uiso 1 1 calc R . . . .
C51 C 0.60344(9) 0.58011(10) 0.44942(10) 0.0297(4) Uani 1 1 d . . . . .
C52 C 0.55537(11) 0.51824(11) 0.43586(13) 0.0451(5) Uani 1 1 d . . . . .
H52A H 0.567599 0.479181 0.406794 0.068 Uiso 1 1 calc GR . . . .
H52B H 0.510233 0.535021 0.403527 0.068 Uiso 1 1 calc GR . . . .
H52C H 0.556957 0.500177 0.488409 0.068 Uiso 1 1 calc GR . . . .
C53 C 0.60669(9) 0.89898(10) 0.51165(11) 0.0306(4) Uani 1 1 d . . . . .
C54 C 0.58278(10) 0.94893(10) 0.56153(12) 0.0404(5) Uani 1 1 d . . . . .
H54A H 0.595767 0.929504 0.616694 0.061 Uiso 1 1 calc GR . . . .
H54B H 0.534197 0.952983 0.536617 0.061 Uiso 1 1 calc GR . . . .
H54C H 0.602750 0.996914 0.563830 0.061 Uiso 1 1 calc GR . . . .
C55 C 0.61247(9) 0.60592(9) 0.63226(10) 0.0277(4) Uani 1 1 d . . . . .
C56 C 0.67411(9) 0.57733(10) 0.64108(11) 0.0341(4) Uani 1 1 d . . . . .
H56 H 0.689647 0.582585 0.598070 0.041 Uiso 1 1 calc R . . . .
C57 C 0.71314(11) 0.54150(12) 0.71101(12) 0.0443(5) Uani 1 1 d . . . . .
H57 H 0.754774 0.521723 0.715392 0.053 Uiso 1 1 calc R . . . .
C58 C 0.69177(12) 0.53432(13) 0.77474(13) 0.0534(6) Uani 1 1 d . . . . .
H58 H 0.718557 0.509573 0.822884 0.064 Uiso 1 1 calc R . . . .
C59 C 0.63129(13) 0.56333(14) 0.76796(13) 0.0564(6) Uani 1 1 d . . . . .
H59 H 0.616669 0.559263 0.811863 0.068 Uiso 1 1 calc R . . . .
C60 C 0.59192(10) 0.59835(11) 0.69719(11) 0.0388(5) Uani 1 1 d . . . . .
H60 H 0.550111 0.617578 0.692854 0.047 Uiso 1 1 calc R . . . .
C61 C 0.45950(9) 0.85474(9) 0.38755(10) 0.0289(4) Uani 1 1 d . . . . .
C62 C 0.39038(9) 0.85148(10) 0.36358(12) 0.0365(4) Uani 1 1 d . . . . .
H62 H 0.371639 0.824366 0.395118 0.044 Uiso 1 1 calc R . . . .
C63 C 0.34874(11) 0.88726(12) 0.29438(13) 0.0480(6) Uani 1 1 d . . . . .
H63 H 0.301852 0.884102 0.278791 0.058 Uiso 1 1 calc R . . . .
C64 C 0.37504(12) 0.92758(12) 0.24784(12) 0.0484(6) Uani 1 1 d . . . . .
H64 H 0.346501 0.952143 0.200528 0.058 Uiso 1 1 calc R . . . .
C65 C 0.44300(11) 0.93156(11) 0.27105(12) 0.0430(5) Uani 1 1 d . . . . .
H65 H 0.461474 0.959151 0.239573 0.052 Uiso 1 1 calc R . . . .
C66 C 0.48494(10) 0.89553(10) 0.34024(11) 0.0353(4) Uani 1 1 d . . . . .
H66 H 0.531770 0.898879 0.355378 0.042 Uiso 1 1 calc R . . . .
C67 C 0.72193(8) 0.77715(10) 0.61489(10) 0.0298(4) Uani 1 1 d . . . . .
H67A H 0.720790 0.814484 0.574387 0.036 Uiso 1 1 calc R . . . .
H67B H 0.759805 0.744341 0.621949 0.036 Uiso 1 1 calc R . . . .
C68 C 0.73209(8) 0.81316(10) 0.69461(11) 0.0304(4) Uani 1 1 d . . . . .
C69 C 0.73147(9) 0.77331(11) 0.76097(11) 0.0364(4) Uani 1 1 d . . . . .
H69 H 0.725526 0.722267 0.756656 0.044 Uiso 1 1 calc R . . . .
C70 C 0.73953(10) 0.80813(14) 0.83337(12) 0.0475(6) Uani 1 1 d . . . . .
H70 H 0.738408 0.780825 0.878140 0.057 Uiso 1 1 calc R . . . .
C71 C 0.74922(10) 0.88262(15) 0.84077(14) 0.0533(6) Uani 1 1 d . . . . .
H71 H 0.754988 0.906136 0.890530 0.064 Uiso 1 1 calc R . . . .
C72 C 0.75041(10) 0.92209(13) 0.77584(15) 0.0516(6) Uani 1 1 d . . . . .
H72 H 0.757326 0.972983 0.780728 0.062 Uiso 1 1 calc R . . . .
C73 C 0.74151(9) 0.88761(11) 0.70311(13) 0.0388(5) Uani 1 1 d . . . . .
H73 H 0.741872 0.915427 0.658309 0.047 Uiso 1 1 calc R . . . .
C74 C 0.57028(9) 0.71452(10) 0.31124(10) 0.0281(4) Uani 1 1 d . . . . .
H74A H 0.600641 0.672938 0.333010 0.034 Uiso 1 1 calc R . . . .
H74B H 0.594580 0.751865 0.293399 0.034 Uiso 1 1 calc R . . . .
C75 C 0.51083(9) 0.69005(10) 0.23974(10) 0.0281(4) Uani 1 1 d . . . . .
C76 C 0.50720(11) 0.62060(11) 0.20859(12) 0.0416(5) Uani 1 1 d . . . . .
H76 H 0.542323 0.587324 0.234101 0.050 Uiso 1 1 calc R . . . .
C77 C 0.45307(13) 0.59901(14) 0.14077(13) 0.0558(6) Uani 1 1 d . . . . .
H77 H 0.450726 0.550953 0.120705 0.067 Uiso 1 1 calc R . . . .
C78 C 0.40271(12) 0.64751(16) 0.10263(13) 0.0578(7) Uani 1 1 d . . . . .
H78 H 0.365912 0.633181 0.055561 0.069 Uiso 1 1 calc R . . . .
C79 C 0.40561(10) 0.71685(14) 0.13262(12) 0.0476(6) Uani 1 1 d . . . . .
H79 H 0.370978 0.750321 0.105872 0.057 Uiso 1 1 calc R . . . .
C80 C 0.45876(9) 0.73785(11) 0.20151(11) 0.0355(4) Uani 1 1 d . . . . .
H80 H 0.459724 0.785210 0.222876 0.043 Uiso 1 1 calc R . . . .
O5 O 0.91123(10) 0.59322(12) 0.99920(13) 0.0843(7) Uani 1 1 d . . . . .
C81 C 0.86986(14) 0.61444(19) 1.10067(17) 0.0806(9) Uani 1 1 d . . . . .
H81A H 0.908945 0.586870 1.135085 0.121 Uiso 1 1 calc GR . . . .
H81B H 0.829597 0.592599 1.103369 0.121 Uiso 1 1 calc GR . . . .
H81C H 0.873764 0.664661 1.119847 0.121 Uiso 1 1 calc GR . . . .
C82 C 0.86578(12) 0.61325(12) 1.01616(14) 0.0499(6) Uani 1 1 d . . . . .
C83 C 0.80240(19) 0.6403(2) 0.9553(2) 0.1148(14) Uani 1 1 d . . . . .
H83A H 0.796538 0.691313 0.966245 0.172 Uiso 1 1 calc GR . . . .
H83B H 0.765361 0.611769 0.958425 0.172 Uiso 1 1 calc GR . . . .
H83C H 0.803303 0.635640 0.900760 0.172 Uiso 1 1 calc GR . . . .

loop_
_atom_site_aniso_label
_atom_site_aniso_U_11
_atom_site_aniso_U_22
_atom_site_aniso_U_33
_atom_site_aniso_U_23
_atom_site_aniso_U_13
_atom_site_aniso_U_12
O1 0.0596(10) 0.0397(8) 0.0390(8) -0.0054(7) 0.0093(7) -0.0209(7)
O2 0.0475(9) 0.0396(8) 0.0443(8) 0.0138(7) 0.0045(7) 0.0104(7)
N1 0.0231(7) 0.0297(8) 0.0242(7) 0.0026(6) 0.0077(6) 0.0005(6)
N2 0.0259(7) 0.0256(7) 0.0224(7) -0.0008(6) 0.0084(6) -0.0022(6)
C1 0.0251(8) 0.0238(8) 0.0241(8) 0.0025(7) 0.0086(7) 0.0005(7)
C2 0.0265(8) 0.0242(8) 0.0253(8) -0.0005(7) 0.0088(7) -0.0009(7)
C3 0.0276(9) 0.0237(8) 0.0265(9) 0.0022(7) 0.0088(7) 0.0013(7)
C4 0.0226(8) 0.0250(8) 0.0262(8) -0.0016(7) 0.0065(7) -0.0004(7)
C5 0.0256(8) 0.0261(8) 0.0211(8) 0.0000(7) 0.0063(7) 0.0013(7)
C6 0.0266(8) 0.0234(8) 0.0256(8) -0.0015(7) 0.0084(7) 0.0000(7)
C7 0.0269(8) 0.0234(8) 0.0239(8) 0.0009(7) 0.0090(7) 0.0012(7)
C8 0.0251(8) 0.0271(9) 0.0230(8) 0.0007(7) 0.0067(7) 0.0015(7)
C9 0.0242(8) 0.0256(8) 0.0234(8) -0.0001(7) 0.0071(7) -0.0010(7)
C10 0.0241(8) 0.0245(8) 0.0254(8) -0.0020(7) 0.0083(7) -0.0005(7)
C11 0.0354(10) 0.0271(9) 0.0333(10) -0.0028(8) 0.0156(8) -0.0033(8)
C12 0.0561(13) 0.0268(10) 0.0487(12) 0.0037(9) 0.0146(11) -0.0038(9)
C13 0.0377(10) 0.0276(9) 0.0274(9) 0.0027(7) 0.0164(8) 0.0073(8)
C14 0.0578(13) 0.0306(10) 0.0421(11) 0.0031(9) 0.0207(10) -0.0040(10)
C15 0.0343(9) 0.0227(8) 0.0319(9) 0.0053(7) 0.0140(8) 0.0059(7)
C16 0.0425(11) 0.0289(9) 0.0386(10) -0.0005(8) 0.0178(9) 0.0050(8)
C17 0.0602(14) 0.0312(10) 0.0445(12) -0.0008(9) 0.0275(11) 0.0081(10)
C18 0.0609(14) 0.0413(12) 0.0569(14) 0.0070(11) 0.0388(12) 0.0179(11)
C19 0.0381(11) 0.0473(12) 0.0618(14) 0.0068(11) 0.0270(11) 0.0088(10)
C20 0.0345(10) 0.0362(10) 0.0428(11) 0.0004(9) 0.0158(9) 0.0031(8)
C21 0.0332(9) 0.0216(8) 0.0293(9) -0.0016(7) 0.0127(8) -0.0005(7)
C22 0.0430(11) 0.0327(10) 0.0311(10) -0.0015(8) 0.0137(9) 0.0073(9)
C23 0.0612(14) 0.0429(12) 0.0306(10) -0.0038(9) 0.0211(10) 0.0085(10)
C24 0.0514(12) 0.0352(10) 0.0470(12) -0.0055(9) 0.0280(10) 0.0078(9)
C25 0.0366(10) 0.0300(9) 0.0433(11) -0.0007(9) 0.0168(9) 0.0058(8)
C26 0.0364(10) 0.0280(9) 0.0282(9) 0.0001(7) 0.0120(8) 0.0031(8)
C27 0.0269(9) 0.0420(11) 0.0299(9) -0.0011(8) 0.0088(8) -0.0042(8)
C28 0.0232(8) 0.0366(10) 0.0321(9) 0.0024(8) 0.0074(8) -0.0019(7)
C29 0.0299(9) 0.0377(10) 0.0365(10) 0.0033(8) 0.0128(8) 0.0006(8)
C30 0.0338(10) 0.0637(15) 0.0341(11) 0.0023(10) 0.0135(9) 0.0000(10)
C31 0.0517(14) 0.0776(18) 0.0412(12) 0.0165(12) 0.0159(11) -0.0156(13)
C32 0.0768(18) 0.0540(15) 0.0552(15) 0.0116(12) 0.0171(13) -0.0263(13)
C33 0.0526(13) 0.0426(12) 0.0430(12) -0.0018(10) 0.0116(10) -0.0117(10)
C34 0.0286(9) 0.0300(9) 0.0238(8) 0.0007(7) 0.0099(7) 0.0020(7)
C35 0.0300(9) 0.0328(9) 0.0202(8) -0.0021(7) 0.0082(7) -0.0021(7)
C36 0.0416(11) 0.0350(10) 0.0294(9) 0.0036(8) 0.0126(8) -0.0008(8)
C37 0.0474(12) 0.0496(13) 0.0318(10) 0.0063(9) 0.0124(9) -0.0152(10)
C38 0.0350(11) 0.0696(15) 0.0325(10) 0.0004(10) 0.0128(9) -0.0135(11)
C39 0.0287(10) 0.0551(13) 0.0327(10) -0.0025(9) 0.0090(8) 0.0021(9)
C40 0.0319(9) 0.0358(10) 0.0290(9) -0.0008(8) 0.0094(8) -0.0002(8)
O3 0.0548(9) 0.0336(7) 0.0543(9) -0.0022(7) 0.0357(7) 0.0063(7)
O4 0.0559(9) 0.0349(8) 0.0531(9) -0.0030(7) 0.0284(8) -0.0149(7)
N3 0.0221(7) 0.0272(7) 0.0236(7) -0.0017(6) 0.0082(6) -0.0001(6)
N4 0.0272(7) 0.0268(7) 0.0234(7) 0.0000(6) 0.0114(6) -0.0010(6)
C41 0.0242(8) 0.0264(8) 0.0256(8) 0.0011(7) 0.0122(7) 0.0016(7)
C42 0.0278(8) 0.0248(8) 0.0234(8) -0.0001(7) 0.0121(7) 0.0009(7)
C43 0.0288(9) 0.0238(8) 0.0243(8) -0.0018(7) 0.0122(7) -0.0021(7)
C44 0.0258(8) 0.0257(8) 0.0245(8) 0.0001(7) 0.0127(7) -0.0009(7)
C45 0.0235(8) 0.0241(8) 0.0243(8) -0.0010(7) 0.0096(7) 0.0012(7)
C46 0.0246(8) 0.0247(8) 0.0249(8) -0.0002(7) 0.0089(7) 0.0011(7)
C47 0.0254(8) 0.0252(8) 0.0266(8) -0.0013(7) 0.0106(7) 0.0021(7)
C48 0.0231(8) 0.0271(9) 0.0251(8) -0.0012(7) 0.0098(7) -0.0017(7)
C49 0.0238(8) 0.0266(8) 0.0242(8) -0.0004(7) 0.0090(7) -0.0019(7)
C50 0.0236(8) 0.0242(8) 0.0258(8) 0.0011(7) 0.0101(7) 0.0006(7)
C51 0.0402(10) 0.0277(9) 0.0239(9) 0.0013(7) 0.0150(8) 0.0033(8)
C52 0.0592(13) 0.0305(10) 0.0511(12) -0.0137(9) 0.0272(11) -0.0090(10)
C53 0.0303(9) 0.0257(9) 0.0307(9) 0.0037(8) 0.0058(8) 0.0002(7)
C54 0.0419(11) 0.0254(9) 0.0503(12) -0.0048(9) 0.0133(10) 0.0022(8)
C55 0.0371(10) 0.0216(8) 0.0250(9) -0.0003(7) 0.0127(8) 0.0003(7)
C56 0.0407(10) 0.0346(10) 0.0306(9) 0.0032(8) 0.0174(8) 0.0065(8)
C57 0.0499(12) 0.0448(12) 0.0386(11) 0.0089(9) 0.0171(10) 0.0198(10)
C58 0.0634(15) 0.0610(15) 0.0348(11) 0.0178(11) 0.0175(11) 0.0247(12)
C59 0.0696(16) 0.0721(16) 0.0379(11) 0.0218(12) 0.0318(12) 0.0243(13)
C60 0.0434(11) 0.0443(11) 0.0339(10) 0.0077(9) 0.0203(9) 0.0080(9)
C61 0.0316(9) 0.0238(8) 0.0290(9) -0.0032(7) 0.0091(8) 0.0049(7)
C62 0.0313(10) 0.0353(10) 0.0371(10) 0.0003(9) 0.0065(8) 0.0031(8)
C63 0.0352(11) 0.0449(12) 0.0479(13) -0.0054(10) -0.0023(10) 0.0099(10)
C64 0.0577(14) 0.0409(12) 0.0319(11) -0.0006(9) 0.0004(10) 0.0180(10)
C65 0.0633(14) 0.0325(10) 0.0324(10) 0.0054(9) 0.0170(10) 0.0122(10)
C66 0.0399(10) 0.0301(9) 0.0352(10) 0.0039(8) 0.0134(9) 0.0074(8)
C67 0.0252(9) 0.0333(9) 0.0299(9) 0.0019(8) 0.0092(8) -0.0010(7)
C68 0.0203(8) 0.0340(10) 0.0331(10) -0.0020(8) 0.0059(7) 0.0004(7)
C69 0.0292(9) 0.0450(11) 0.0322(10) -0.0015(9) 0.0084(8) -0.0003(8)
C70 0.0313(10) 0.0763(17) 0.0332(11) -0.0043(11) 0.0103(9) -0.0006(11)
C71 0.0275(10) 0.0785(18) 0.0493(13) -0.0333(13) 0.0092(10) 0.0005(11)
C72 0.0332(11) 0.0457(13) 0.0673(16) -0.0236(12) 0.0094(11) 0.0012(10)
C73 0.0288(9) 0.0330(10) 0.0483(12) -0.0019(9) 0.0075(9) -0.0007(8)
C74 0.0306(9) 0.0310(9) 0.0255(9) 0.0026(7) 0.0137(7) 0.0033(7)
C75 0.0318(9) 0.0340(9) 0.0228(8) 0.0024(7) 0.0153(7) -0.0002(8)
C76 0.0547(13) 0.0382(11) 0.0335(10) -0.0015(9) 0.0186(10) 0.0013(10)
C77 0.0709(17) 0.0572(15) 0.0416(12) -0.0168(11) 0.0240(12) -0.0210(13)
C78 0.0437(13) 0.095(2) 0.0343(11) -0.0122(13) 0.0141(10) -0.0257(14)
C79 0.0290(10) 0.0782(17) 0.0355(11) 0.0042(11) 0.0119(9) 0.0009(11)
C80 0.0323(10) 0.0442(11) 0.0335(10) 0.0035(9) 0.0163(8) 0.0032(8)
O5 0.0671(12) 0.0974(15) 0.1037(15) -0.0549(13) 0.0498(12) -0.0296(11)
C81 0.0586(17) 0.117(3) 0.0734(19) -0.0213(18) 0.0335(15) -0.0303(17)
C82 0.0511(13) 0.0377(12) 0.0582(14) -0.0085(11) 0.0175(12) -0.0158(10)
C83 0.098(3) 0.113(3) 0.098(3) 0.033(2) -0.002(2) -0.002(2)

loop_
_atom_type_symbol
_atom_type_description
_atom_type_scat_dispersion_real
_atom_type_scat_dispersion_imag
_atom_type_scat_source
C C 0.0033 0.0016 'International Tables Vol C Tables 4.2.6.8 and 6.1.1.4'
H H 0.0000 0.0000 'International Tables Vol C Tables 4.2.6.8 and 6.1.1.4'
N N 0.0061 0.0033 'International Tables Vol C Tables 4.2.6.8 and 6.1.1.4'
O O 0.0106 0.0060 'International Tables Vol C Tables 4.2.6.8 and 6.1.1.4'

loop_
_geom_angle_atom_site_label_1
_geom_angle_atom_site_label_2
_geom_angle_atom_site_label_3
_geom_angle
_geom_angle_site_symmetry_1
_geom_angle_site_symmetry_3
_geom_angle_publ_flag
C1 N1 C8 101.64(13) . . ?
C1 N1 C27 115.85(14) . . ?
C8 N1 C27 114.29(13) . . ?
C9 N2 C10 101.09(13) . . ?
C9 N2 C34 114.08(13) . . ?
C10 N2 C34 115.55(14) . . ?
N1 C1 H1 112.5 . . ?
N1 C1 C2 106.77(13) . . ?
N1 C1 C5 108.14(13) . . ?
C2 C1 H1 112.5 . . ?
C5 C1 H1 112.5 . . ?
C5 C1 C2 103.89(13) . . ?
C3 C2 C1 101.83(13) . . ?
C3 C2 C9 110.93(14) . . ?
C9 C2 C1 101.64(13) . . ?
C11 C2 C1 112.22(14) . . ?
C11 C2 C3 115.21(14) . . ?
C11 C2 C9 113.57(14) . . ?
C2 C3 H3 106.1 . . ?
C4 C3 C2 98.94(13) . . ?
C4 C3 H3 106.1 . . ?
C15 C3 C2 120.83(15) . . ?
C15 C3 H3 106.1 . . ?
C15 C3 C4 117.62(15) . . ?
C3 C4 H4 112.4 . . ?
C3 C4 C10 111.11(13) . . ?
C5 C4 C3 103.00(13) . . ?
C5 C4 H4 112.4 . . ?
C5 C4 C10 104.87(13) . . ?
C10 C4 H4 112.4 . . ?
C1 C5 H5 112.2 . . ?
C4 C5 C1 104.86(13) . . ?
C4 C5 H5 112.2 . . ?
C4 C5 C6 103.47(13) . . ?
C6 C5 C1 111.31(13) . . ?
C6 C5 H5 112.2 . . ?
C5 C6 H6 106.8 . . ?
C5 C6 C7 98.60(13) . . ?
C7 C6 H6 106.8 . . ?
C21 C6 C5 117.18(14) . . ?
C21 C6 H6 106.8 . . ?
C21 C6 C7 119.58(14) . . ?
C6 C7 C8 109.91(13) . . ?
C6 C7 C10 102.70(13) . . ?
C8 C7 C10 101.65(13) . . ?
C13 C7 C6 114.24(14) . . ?
C13 C7 C8 114.76(14) . . ?
C13 C7 C10 112.22(14) . . ?
N1 C8 C7 109.38(13) . . ?
N1 C8 H8 112.3 . . ?
N1 C8 C9 106.55(13) . . ?
C7 C8 H8 112.3 . . ?
C7 C8 C9 103.52(13) . . ?
C9 C8 H8 112.3 . . ?
N2 C9 C2 108.80(13) . . ?
N2 C9 C8 107.18(13) . . ?
N2 C9 H9 112.2 . . ?
C2 C9 C8 103.67(13) . . ?
C2 C9 H9 112.2 . . ?
C8 C9 H9 112.2 . . ?
N2 C10 C4 108.57(13) . . ?
N2 C10 C7 107.05(13) . . ?
N2 C10 H10 112.3 . . ?
C4 C10 C7 103.80(13) . . ?
C4 C10 H10 112.3 . . ?
C7 C10 H10 112.3 . . ?
O1 C11 C2 121.79(16) . . ?
O1 C11 C12 119.76(17) . . ?
C12 C11 C2 118.44(16) . . ?
C11 C12 H12A 109.5 . . ?
C11 C12 H12B 109.5 . . ?
C11 C12 H12C 109.5 . . ?
H12A C12 H12B 109.5 . . ?
H12A C12 H12C 109.5 . . ?
H12B C12 H12C 109.5 . . ?
O2 C13 C7 122.08(17) . . ?
O2 C13 C14 119.99(17) . . ?
C14 C13 C7 117.93(15) . . ?
C13 C14 H14A 109.5 . . ?
C13 C14 H14B 109.5 . . ?
C13 C14 H14C 109.5 . . ?
H14A C14 H14B 109.5 . . ?
H14A C14 H14C 109.5 . . ?
H14B C14 H14C 109.5 . . ?
C16 C15 C3 123.41(17) . . ?
C20 C15 C3 119.05(16) . . ?
C20 C15 C16 117.46(17) . . ?
C15 C16 H16 119.3 . . ?
C15 C16 C17 121.39(19) . . ?
C17 C16 H16 119.3 . . ?
C16 C17 H17 119.8 . . ?
C18 C17 C16 120.3(2) . . ?
C18 C17 H17 119.8 . . ?
C17 C18 H18 120.4 . . ?
C17 C18 C19 119.16(19) . . ?
C19 C18 H18 120.4 . . ?
C18 C19 H19 119.9 . . ?
C18 C19 C20 120.2(2) . . ?
C20 C19 H19 119.9 . . ?
C15 C20 C19 121.49(19) . . ?
C15 C20 H20 119.3 . . ?
C19 C20 H20 119.3 . . ?
C22 C21 C6 119.08(16) . . ?
C26 C21 C6 123.97(15) . . ?
C26 C21 C22 116.94(16) . . ?
C21 C22 H22 119.3 . . ?
C23 C22 C21 121.39(18) . . ?
C23 C22 H22 119.3 . . ?
C22 C23 H23 119.8 . . ?
C24 C23 C22 120.41(18) . . ?
C24 C23 H23 119.8 . . ?
C23 C24 H24 120.4 . . ?
C23 C24 C25 119.26(18) . . ?
C25 C24 H24 120.4 . . ?
C24 C25 H25 119.9 . . ?
C26 C25 C24 120.12(18) . . ?
C26 C25 H25 119.9 . . ?
C21 C26 H26 119.1 . . ?
C25 C26 C21 121.81(17) . . ?
C25 C26 H26 119.1 . . ?
N1 C27 H27A 109.4 . . ?
N1 C27 H27B 109.4 . . ?
N1 C27 C28 111.29(14) . . ?
H27A C27 H27B 108.0 . . ?
C28 C27 H27A 109.4 . . ?
C28 C27 H27B 109.4 . . ?
C29 C28 C27 120.52(17) . . ?
C33 C28 C27 120.95(18) . . ?
C33 C28 C29 118.53(18) . . ?
C28 C29 H29 119.7 . . ?
C28 C29 C30 120.62(19) . . ?
C30 C29 H29 119.7 . . ?
C29 C30 H30 119.9 . . ?
C31 C30 C29 120.3(2) . . ?
C31 C30 H30 119.9 . . ?
C30 C31 H31 120.4 . . ?
C32 C31 C30 119.3(2) . . ?
C32 C31 H31 120.4 . . ?
C31 C32 H32 119.6 . . ?
C31 C32 C33 120.8(2) . . ?
C33 C32 H32 119.6 . . ?
C28 C33 H33 119.7 . . ?
C32 C33 C28 120.5(2) . . ?
C32 C33 H33 119.7 . . ?
N2 C34 H34A 109.3 . . ?
N2 C34 H34B 109.3 . . ?
N2 C34 C35 111.41(14) . . ?
H34A C34 H34B 108.0 . . ?
C35 C34 H34A 109.3 . . ?
C35 C34 H34B 109.3 . . ?
C36 C35 C34 121.06(16) . . ?
C40 C35 C34 120.56(16) . . ?
C40 C35 C36 118.36(17) . . ?
C35 C36 H36 119.6 . . ?
C37 C36 C35 120.77(19) . . ?
C37 C36 H36 119.6 . . ?
C36 C37 H37 119.9 . . ?
C38 C37 C36 120.3(2) . . ?
C38 C37 H37 119.9 . . ?
C37 C38 H38 120.2 . . ?
C39 C38 C37 119.57(19) . . ?
C39 C38 H38 120.2 . . ?
C38 C39 H39 119.8 . . ?
C38 C39 C40 120.44(19) . . ?
C40 C39 H39 119.8 . . ?
C35 C40 H40 119.7 . . ?
C39 C40 C35 120.55(18) . . ?
C39 C40 H40 119.7 . . ?
C41 N3 C67 112.77(13) . . ?
C45 N3 C41 101.34(12) . . ?
C45 N3 C67 115.92(14) . . ?
C49 N4 C74 115.35(14) . . ?
C50 N4 C49 101.24(13) . . ?
C50 N4 C74 113.54(14) . . ?
N3 C41 H41 112.2 . . ?
N3 C41 C42 109.19(13) . . ?
N3 C41 C50 106.68(13) . . ?
C42 C41 H41 112.2 . . ?
C42 C41 C50 103.74(13) . . ?
C50 C41 H41 112.2 . . ?
C41 C42 C49 101.49(13) . . ?
C43 C42 C41 110.36(13) . . ?
C43 C42 C49 102.36(13) . . ?
C51 C42 C41 114.09(14) . . ?
C51 C42 C43 113.82(14) . . ?
C51 C42 C49 113.47(14) . . ?
C42 C43 H43 106.2 . . ?
C44 C43 C42 99.06(13) . . ?
C44 C43 H43 106.2 . . ?
C55 C43 C42 119.97(15) . . ?
C55 C43 H43 106.2 . . ?
C55 C43 C44 118.03(14) . . ?
C43 C44 H44 112.4 . . ?
C43 C44 C45 111.57(13) . . ?
C45 C44 H44 112.4 . . ?
C48 C44 C43 103.09(13) . . ?
C48 C44 H44 112.4 . . ?
C48 C44 C45 104.38(13) . . ?
N3 C45 C44 107.90(13) . . ?
N3 C45 H45 112.4 . . ?
N3 C45 C46 106.93(13) . . ?
C44 C45 H45 112.4 . . ?
C44 C45 C46 104.48(12) . . ?
C46 C45 H45 112.4 . . ?
C47 C46 C45 101.19(13) . . ?
C47 C46 C50 110.99(13) . . ?
C50 C46 C45 101.76(13) . . ?
C53 C46 C45 113.36(13) . . ?
C53 C46 C47 114.53(14) . . ?
C53 C46 C50 113.63(14) . . ?
C46 C47 H47 105.9 . . ?
C48 C47 C46 99.03(13) . . ?
C48 C47 H47 105.9 . . ?
C61 C47 C46 120.45(14) . . ?
C61 C47 H47 105.9 . . ?
C61 C47 C48 118.32(14) . . ?
C44 C48 C47 102.77(13) . . ?
C44 C48 H48 112.3 . . ?
C44 C48 C49 104.90(13) . . ?
C47 C48 H48 112.3 . . ?
C47 C48 C49 111.59(14) . . ?
C49 C48 H48 112.3 . . ?
N4 C49 C42 107.15(13) . . ?
N4 C49 C48 108.35(13) . . ?
N4 C49 H49 112.4 . . ?
C42 C49 H49 112.4 . . ?
C48 C49 C42 103.67(13) . . ?
C48 C49 H49 112.4 . . ?
N4 C50 C41 106.95(13) . . ?
N4 C50 C46 109.22(13) . . ?
N4 C50 H50 112.2 . . ?
C41 C50 H50 112.2 . . ?
C46 C50 C41 103.54(13) . . ?
C46 C50 H50 112.2 . . ?
O3 C51 C42 122.65(17) . . ?
O3 C51 C52 119.70(17) . . ?
C52 C51 C42 117.63(16) . . ?
C51 C52 H52A 109.5 . . ?
C51 C52 H52B 109.5 . . ?
C51 C52 H52C 109.5 . . ?
H52A C52 H52B 109.5 . . ?
H52A C52 H52C 109.5 . . ?
H52B C52 H52C 109.5 . . ?
O4 C53 C46 121.89(17) . . ?
O4 C53 C54 120.16(17) . . ?
C54 C53 C46 117.94(16) . . ?
C53 C54 H54A 109.5 . . ?
C53 C54 H54B 109.5 . . ?
C53 C54 H54C 109.5 . . ?
H54A C54 H54B 109.5 . . ?
H54A C54 H54C 109.5 . . ?
H54B C54 H54C 109.5 . . ?
C56 C55 C43 123.65(16) . . ?
C56 C55 C60 117.67(16) . . ?
C60 C55 C43 118.60(16) . . ?
C55 C56 H56 119.3 . . ?
C57 C56 C55 121.35(18) . . ?
C57 C56 H56 119.3 . . ?
C56 C57 H57 119.9 . . ?
C56 C57 C58 120.1(2) . . ?
C58 C57 H57 119.9 . . ?
C57 C58 H58 120.2 . . ?
C59 C58 C57 119.59(19) . . ?
C59 C58 H58 120.2 . . ?
C58 C59 H59 120.0 . . ?
C58 C59 C60 120.0(2) . . ?
C60 C59 H59 120.0 . . ?
C55 C60 H60 119.4 . . ?
C59 C60 C55 121.23(19) . . ?
C59 C60 H60 119.4 . . ?
C62 C61 C47 118.28(16) . . ?
C66 C61 C47 123.87(16) . . ?
C66 C61 C62 117.75(17) . . ?
C61 C62 H62 119.5 . . ?
C63 C62 C61 121.0(2) . . ?
C63 C62 H62 119.5 . . ?
C62 C63 H63 119.8 . . ?
C64 C63 C62 120.5(2) . . ?
C64 C63 H63 119.8 . . ?
C63 C64 H64 120.4 . . ?
C65 C64 C63 119.14(19) . . ?
C65 C64 H64 120.4 . . ?
C64 C65 H65 119.7 . . ?
C64 C65 C66 120.6(2) . . ?
C66 C65 H65 119.7 . . ?
C61 C66 C65 121.12(19) . . ?
C61 C66 H66 119.4 . . ?
C65 C66 H66 119.4 . . ?
N3 C67 H67A 109.4 . . ?
N3 C67 H67B 109.4 . . ?
N3 C67 C68 111.26(14) . . ?
H67A C67 H67B 108.0 . . ?
C68 C67 H67A 109.4 . . ?
C68 C67 H67B 109.4 . . ?
C69 C68 C67 121.26(17) . . ?
C73 C68 C67 120.19(17) . . ?
C73 C68 C69 118.54(18) . . ?
C68 C69 H69 119.9 . . ?
C70 C69 C68 120.1(2) . . ?
C70 C69 H69 119.9 . . ?
C69 C70 H70 119.8 . . ?
C69 C70 C71 120.5(2) . . ?
C71 C70 H70 119.8 . . ?
C70 C71 H71 120.1 . . ?
C72 C71 C70 119.7(2) . . ?
C72 C71 H71 120.1 . . ?
C71 C72 H72 120.0 . . ?
C71 C72 C73 120.0(2) . . ?
C73 C72 H72 120.0 . . ?
C68 C73 H73 119.4 . . ?
C72 C73 C68 121.2(2) . . ?
C72 C73 H73 119.4 . . ?
N4 C74 H74A 109.3 . . ?
N4 C74 H74B 109.3 . . ?
N4 C74 C75 111.61(14) . . ?
H74A C74 H74B 108.0 . . ?
C75 C74 H74A 109.3 . . ?
C75 C74 H74B 109.3 . . ?
C76 C75 C74 121.20(17) . . ?
C76 C75 C80 118.55(17) . . ?
C80 C75 C74 120.21(17) . . ?
C75 C76 H76 119.5 . . ?
C77 C76 C75 121.0(2) . . ?
C77 C76 H76 119.5 . . ?
C76 C77 H77 120.2 . . ?
C78 C77 C76 119.7(2) . . ?
C78 C77 H77 120.2 . . ?
C77 C78 H78 120.0 . . ?
C77 C78 C79 120.1(2) . . ?
C79 C78 H78 120.0 . . ?
C78 C79 H79 119.9 . . ?
C78 C79 C80 120.2(2) . . ?
C80 C79 H79 119.9 . . ?
C75 C80 H80 119.8 . . ?
C79 C80 C75 120.4(2) . . ?
C79 C80 H80 119.8 . . ?
H81A C81 H81B 109.5 . . ?
H81A C81 H81C 109.5 . . ?
H81B C81 H81C 109.5 . . ?
C82 C81 H81A 109.5 . . ?
C82 C81 H81B 109.5 . . ?
C82 C81 H81C 109.5 . . ?
O5 C82 C81 121.7(2) . . ?
O5 C82 C83 123.3(3) . . ?
C81 C82 C83 115.0(3) . . ?
C82 C83 H83A 109.5 . . ?
C82 C83 H83B 109.5 . . ?
C82 C83 H83C 109.5 . . ?
H83A C83 H83B 109.5 . . ?
H83A C83 H83C 109.5 . . ?
H83B C83 H83C 109.5 . . ?

loop_
_geom_bond_atom_site_label_1
_geom_bond_atom_site_label_2
_geom_bond_distance
_geom_bond_site_symmetry_2
_geom_bond_publ_flag
O1 C11 1.213(2) . ?
O2 C13 1.213(2) . ?
N1 C1 1.449(2) . ?
N1 C8 1.464(2) . ?
N1 C27 1.465(2) . ?
N2 C9 1.458(2) . ?
N2 C10 1.459(2) . ?
N2 C34 1.468(2) . ?
C1 H1 1.0000 . ?
C1 C2 1.593(2) . ?
C1 C5 1.566(2) . ?
C2 C3 1.544(2) . ?
C2 C9 1.563(2) . ?
C2 C11 1.524(2) . ?
C3 H3 1.0000 . ?
C3 C4 1.540(2) . ?
C3 C15 1.518(2) . ?
C4 H4 1.0000 . ?
C4 C5 1.536(2) . ?
C4 C10 1.567(2) . ?
C5 H5 1.0000 . ?
C5 C6 1.539(2) . ?
C6 H6 1.0000 . ?
C6 C7 1.550(2) . ?
C6 C21 1.518(2) . ?
C7 C8 1.562(2) . ?
C7 C10 1.587(2) . ?
C7 C13 1.524(2) . ?
C8 H8 1.0000 . ?
C8 C9 1.578(2) . ?
C9 H9 1.0000 . ?
C10 H10 1.0000 . ?
C11 C12 1.501(3) . ?
C12 H12A 0.9800 . ?
C12 H12B 0.9800 . ?
C12 H12C 0.9800 . ?
C13 C14 1.497(3) . ?
C14 H14A 0.9800 . ?
C14 H14B 0.9800 . ?
C14 H14C 0.9800 . ?
C15 C16 1.393(3) . ?
C15 C20 1.389(3) . ?
C16 H16 0.9500 . ?
C16 C17 1.393(3) . ?
C17 H17 0.9500 . ?
C17 C18 1.378(3) . ?
C18 H18 0.9500 . ?
C18 C19 1.389(3) . ?
C19 H19 0.9500 . ?
C19 C20 1.390(3) . ?
C20 H20 0.9500 . ?
C21 C22 1.397(2) . ?
C21 C26 1.396(2) . ?
C22 H22 0.9500 . ?
C22 C23 1.393(3) . ?
C23 H23 0.9500 . ?
C23 C24 1.373(3) . ?
C24 H24 0.9500 . ?
C24 C25 1.391(3) . ?
C25 H25 0.9500 . ?
C25 C26 1.382(3) . ?
C26 H26 0.9500 . ?
C27 H27A 0.9900 . ?
C27 H27B 0.9900 . ?
C27 C28 1.512(3) . ?
C28 C29 1.389(3) . ?
C28 C33 1.388(3) . ?
C29 H29 0.9500 . ?
C29 C30 1.393(3) . ?
C30 H30 0.9500 . ?
C30 C31 1.379(3) . ?
C31 H31 0.9500 . ?
C31 C32 1.378(4) . ?
C32 H32 0.9500 . ?
C32 C33 1.385(3) . ?
C33 H33 0.9500 . ?
C34 H34A 0.9900 . ?
C34 H34B 0.9900 . ?
C34 C35 1.507(2) . ?
C35 C36 1.396(3) . ?
C35 C40 1.394(3) . ?
C36 H36 0.9500 . ?
C36 C37 1.385(3) . ?
C37 H37 0.9500 . ?
C37 C38 1.383(3) . ?
C38 H38 0.9500 . ?
C38 C39 1.381(3) . ?
C39 H39 0.9500 . ?
C39 C40 1.388(3) . ?
C40 H40 0.9500 . ?
O3 C51 1.212(2) . ?
O4 C53 1.218(2) . ?
N3 C41 1.466(2) . ?
N3 C45 1.457(2) . ?
N3 C67 1.469(2) . ?
N4 C49 1.460(2) . ?
N4 C50 1.454(2) . ?
N4 C74 1.473(2) . ?
C41 H41 1.0000 . ?
C41 C42 1.560(2) . ?
C41 C50 1.580(2) . ?
C42 C43 1.547(2) . ?
C42 C49 1.586(2) . ?
C42 C51 1.527(2) . ?
C43 H43 1.0000 . ?
C43 C44 1.537(2) . ?
C43 C55 1.517(2) . ?
C44 H44 1.0000 . ?
C44 C45 1.568(2) . ?
C44 C48 1.534(2) . ?
C45 H45 1.0000 . ?
C45 C46 1.586(2) . ?
C46 C47 1.546(2) . ?
C46 C50 1.566(2) . ?
C46 C53 1.525(2) . ?
C47 H47 1.0000 . ?
C47 C48 1.540(2) . ?
C47 C61 1.515(2) . ?
C48 H48 1.0000 . ?
C48 C49 1.575(2) . ?
C49 H49 1.0000 . ?
C50 H50 1.0000 . ?
C51 C52 1.503(3) . ?
C52 H52A 0.9800 . ?
C52 H52B 0.9800 . ?
C52 H52C 0.9800 . ?
C53 C54 1.501(3) . ?
C54 H54A 0.9800 . ?
C54 H54B 0.9800 . ?
C54 H54C 0.9800 . ?
C55 C56 1.391(3) . ?
C55 C60 1.393(3) . ?
C56 H56 0.9500 . ?
C56 C57 1.380(3) . ?
C57 H57 0.9500 . ?
C57 C58 1.383(3) . ?
C58 H58 0.9500 . ?
C58 C59 1.380(3) . ?
C59 H59 0.9500 . ?
C59 C60 1.385(3) . ?
C60 H60 0.9500 . ?
C61 C62 1.397(3) . ?
C61 C66 1.389(3) . ?
C62 H62 0.9500 . ?
C62 C63 1.388(3) . ?
C63 H63 0.9500 . ?
C63 C64 1.386(3) . ?
C64 H64 0.9500 . ?
C64 C65 1.375(3) . ?
C65 H65 0.9500 . ?
C65 C66 1.392(3) . ?
C66 H66 0.9500 . ?
C67 H67A 0.9900 . ?
C67 H67B 0.9900 . ?
C67 C68 1.504(2) . ?
C68 C69 1.394(3) . ?
C68 C73 1.389(3) . ?
C69 H69 0.9500 . ?
C69 C70 1.389(3) . ?
C70 H70 0.9500 . ?
C70 C71 1.389(3) . ?
C71 H71 0.9500 . ?
C71 C72 1.373(4) . ?
C72 H72 0.9500 . ?
C72 C73 1.387(3) . ?
C73 H73 0.9500 . ?
C74 H74A 0.9900 . ?
C74 H74B 0.9900 . ?
C74 C75 1.498(2) . ?
C75 C76 1.387(3) . ?
C75 C80 1.392(3) . ?
C76 H76 0.9500 . ?
C76 C77 1.386(3) . ?
C77 H77 0.9500 . ?
C77 C78 1.377(4) . ?
C78 H78 0.9500 . ?
C78 C79 1.378(4) . ?
C79 H79 0.9500 . ?
C79 C80 1.383(3) . ?
C80 H80 0.9500 . ?
O5 C82 1.194(3) . ?
C81 H81A 0.9800 . ?
C81 H81B 0.9800 . ?
C81 H81C 0.9800 . ?
C81 C82 1.471(3) . ?
C82 C83 1.479(4) . ?
C83 H83A 0.9800 . ?
C83 H83B 0.9800 . ?
C83 H83C 0.9800 . ?

loop_
_geom_torsion_atom_site_label_1
_geom_torsion_atom_site_label_2
_geom_torsion_atom_site_label_3
_geom_torsion_atom_site_label_4
_geom_torsion
_geom_torsion_site_symmetry_1
_geom_torsion_site_symmetry_2
_geom_torsion_site_symmetry_3
_geom_torsion_site_symmetry_4
_geom_torsion_publ_flag
N1 C1 C2 C3 143.06(13) . . . . ?
N1 C1 C2 C9 28.50(16) . . . . ?
N1 C1 C2 C11 -93.18(16) . . . . ?
N1 C1 C5 C4 -111.16(14) . . . . ?
N1 C1 C5 C6 0.07(18) . . . . ?
N1 C8 C9 N2 -138.99(13) . . . . ?
N1 C8 C9 C2 -24.00(16) . . . . ?
N1 C27 C28 C29 50.4(2) . . . . ?
N1 C27 C28 C33 -129.67(19) . . . . ?
N2 C34 C35 C36 -132.29(17) . . . . ?
N2 C34 C35 C40 49.6(2) . . . . ?
C1 N1 C8 C7 -69.12(15) . . . . ?
C1 N1 C8 C9 42.17(15) . . . . ?
C1 N1 C27 C28 60.7(2) . . . . ?
C1 C2 C3 C4 -48.40(15) . . . . ?
C1 C2 C3 C15 -178.22(14) . . . . ?
C1 C2 C9 N2 111.48(14) . . . . ?
C1 C2 C9 C8 -2.35(15) . . . . ?
C1 C2 C11 O1 109.8(2) . . . . ?
C1 C2 C11 C12 -69.1(2) . . . . ?
C1 C5 C6 C7 -62.23(16) . . . . ?
C1 C5 C6 C21 67.48(18) . . . . ?
C2 C1 C5 C4 2.03(16) . . . . ?
C2 C1 C5 C6 113.26(14) . . . . ?
C2 C3 C4 C5 50.64(15) . . . . ?
C2 C3 C4 C10 -61.17(16) . . . . ?
C2 C3 C15 C16 -8.5(3) . . . . ?
C2 C3 C15 C20 174.99(16) . . . . ?
C3 C2 C9 N2 3.85(18) . . . . ?
C3 C2 C9 C8 -109.98(15) . . . . ?
C3 C2 C11 O1 -134.26(19) . . . . ?
C3 C2 C11 C12 46.8(2) . . . . ?
C3 C4 C5 C1 -32.52(16) . . . . ?
C3 C4 C5 C6 -149.27(13) . . . . ?
C3 C4 C10 N2 -0.17(18) . . . . ?
C3 C4 C10 C7 113.47(14) . . . . ?
C3 C15 C16 C17 -177.65(17) . . . . ?
C3 C15 C20 C19 177.76(18) . . . . ?
C4 C3 C15 C16 -129.57(18) . . . . ?
C4 C3 C15 C20 53.9(2) . . . . ?
C4 C5 C6 C7 49.89(15) . . . . ?
C4 C5 C6 C21 179.59(14) . . . . ?
C5 C1 C2 C3 28.89(15) . . . . ?
C5 C1 C2 C9 -85.68(14) . . . . ?
C5 C1 C2 C11 152.64(14) . . . . ?
C5 C4 C10 N2 -110.78(14) . . . . ?
C5 C4 C10 C7 2.86(16) . . . . ?
C5 C6 C7 C8 60.25(16) . . . . ?
C5 C6 C7 C10 -47.31(15) . . . . ?
C5 C6 C7 C13 -169.09(14) . . . . ?
C5 C6 C21 C22 55.0(2) . . . . ?
C5 C6 C21 C26 -125.77(18) . . . . ?
C6 C7 C8 N1 2.14(18) . . . . ?
C6 C7 C8 C9 -111.14(14) . . . . ?
C6 C7 C10 N2 142.52(13) . . . . ?
C6 C7 C10 C4 27.79(16) . . . . ?
C6 C7 C13 O2 -132.03(18) . . . . ?
C6 C7 C13 C14 48.2(2) . . . . ?
C6 C21 C22 C23 -177.84(18) . . . . ?
C6 C21 C26 C25 179.20(17) . . . . ?
C7 C6 C21 C22 173.99(16) . . . . ?
C7 C6 C21 C26 -6.8(2) . . . . ?
C7 C8 C9 N2 -23.68(16) . . . . ?
C7 C8 C9 C2 91.31(14) . . . . ?
C8 N1 C1 C2 -44.05(15) . . . . ?
C8 N1 C1 C5 67.20(15) . . . . ?
C8 N1 C27 C28 178.38(15) . . . . ?
C8 C7 C10 N2 28.76(16) . . . . ?
C8 C7 C10 C4 -85.97(14) . . . . ?
C8 C7 C13 O2 -3.8(2) . . . . ?
C8 C7 C13 C14 176.46(16) . . . . ?
C9 N2 C10 C4 67.63(15) . . . . ?
C9 N2 C10 C7 -43.86(15) . . . . ?
C9 N2 C34 C35 -171.72(14) . . . . ?
C9 C2 C3 C4 59.11(16) . . . . ?
C9 C2 C3 C15 -70.72(19) . . . . ?
C9 C2 C11 O1 -4.8(3) . . . . ?
C9 C2 C11 C12 176.32(16) . . . . ?
C10 N2 C9 C2 -69.84(15) . . . . ?
C10 N2 C9 C8 41.66(15) . . . . ?
C10 N2 C34 C35 71.71(18) . . . . ?
C10 C4 C5 C1 83.83(15) . . . . ?
C10 C4 C5 C6 -32.92(16) . . . . ?
C10 C7 C8 N1 110.41(14) . . . . ?
C10 C7 C8 C9 -2.87(15) . . . . ?
C10 C7 C13 O2 111.58(19) . . . . ?
C10 C7 C13 C14 -68.2(2) . . . . ?
C11 C2 C3 C4 -170.11(14) . . . . ?
C11 C2 C3 C15 60.1(2) . . . . ?
C11 C2 C9 N2 -127.79(15) . . . . ?
C11 C2 C9 C8 118.39(15) . . . . ?
C13 C7 C8 N1 -128.24(15) . . . . ?
C13 C7 C8 C9 118.48(15) . . . . ?
C13 C7 C10 N2 -94.34(16) . . . . ?
C13 C7 C10 C4 150.93(14) . . . . ?
C15 C3 C4 C5 -177.46(14) . . . . ?
C15 C3 C4 C10 70.73(18) . . . . ?
C15 C16 C17 C18 0.6(3) . . . . ?
C16 C15 C20 C19 1.0(3) . . . . ?
C16 C17 C18 C19 0.0(3) . . . . ?
C17 C18 C19 C20 -0.1(3) . . . . ?
C18 C19 C20 C15 -0.5(3) . . . . ?
C20 C15 C16 C17 -1.1(3) . . . . ?
C21 C6 C7 C8 -67.85(19) . . . . ?
C21 C6 C7 C10 -175.41(14) . . . . ?
C21 C6 C7 C13 62.8(2) . . . . ?
C21 C22 C23 C24 -1.8(3) . . . . ?
C22 C21 C26 C25 -1.5(3) . . . . ?
C22 C23 C24 C25 -0.6(3) . . . . ?
C23 C24 C25 C26 1.9(3) . . . . ?
C24 C25 C26 C21 -0.8(3) . . . . ?
C26 C21 C22 C23 2.9(3) . . . . ?
C27 N1 C1 C2 80.45(17) . . . . ?
C27 N1 C1 C5 -168.29(14) . . . . ?
C27 N1 C8 C7 165.34(14) . . . . ?
C27 N1 C8 C9 -83.37(17) . . . . ?
C27 C28 C29 C30 179.20(17) . . . . ?
C27 C28 C33 C32 -179.4(2) . . . . ?
C28 C29 C30 C31 0.7(3) . . . . ?
C29 C28 C33 C32 0.6(3) . . . . ?
C29 C30 C31 C32 -0.5(3) . . . . ?
C30 C31 C32 C33 0.3(4) . . . . ?
C31 C32 C33 C28 -0.3(4) . . . . ?
C33 C28 C29 C30 -0.7(3) . . . . ?
C34 N2 C9 C2 165.47(13) . . . . ?
C34 N2 C9 C8 -83.02(16) . . . . ?
C34 N2 C10 C4 -168.69(13) . . . . ?
C34 N2 C10 C7 79.82(16) . . . . ?
C34 C35 C36 C37 -177.44(17) . . . . ?
C34 C35 C40 C39 176.29(16) . . . . ?
C35 C36 C37 C38 0.9(3) . . . . ?
C36 C35 C40 C39 -1.9(3) . . . . ?
C36 C37 C38 C39 -1.5(3) . . . . ?
C37 C38 C39 C40 0.3(3) . . . . ?
C38 C39 C40 C35 1.4(3) . . . . ?
C40 C35 C36 C37 0.8(3) . . . . ?
N3 C41 C42 C43 2.86(18) . . . . ?
N3 C41 C42 C49 110.82(14) . . . . ?
N3 C41 C42 C51 -126.77(14) . . . . ?
N3 C41 C50 N4 -139.09(13) . . . . ?
N3 C41 C50 C46 -23.79(16) . . . . ?
N3 C45 C46 C47 143.30(13) . . . . ?
N3 C45 C46 C50 28.83(16) . . . . ?
N3 C45 C46 C53 -93.58(16) . . . . ?
N3 C67 C68 C69 55.0(2) . . . . ?
N3 C67 C68 C73 -124.16(17) . . . . ?
N4 C74 C75 C76 -127.07(18) . . . . ?
N4 C74 C75 C80 55.0(2) . . . . ?
C41 N3 C45 C44 67.74(15) . . . . ?
C41 N3 C45 C46 -44.16(15) . . . . ?
C41 N3 C67 C68 170.21(14) . . . . ?
C41 C42 C43 C44 59.53(16) . . . . ?
C41 C42 C43 C55 -70.36(19) . . . . ?
C41 C42 C49 N4 28.46(16) . . . . ?
C41 C42 C49 C48 -86.00(14) . . . . ?
C41 C42 C51 O3 -3.4(2) . . . . ?
C41 C42 C51 C52 174.94(15) . . . . ?
C42 C41 C50 N4 -23.85(16) . . . . ?
C42 C41 C50 C46 91.46(14) . . . . ?
C42 C43 C44 C45 -61.23(16) . . . . ?
C42 C43 C44 C48 50.25(15) . . . . ?
C42 C43 C55 C56 -3.6(3) . . . . ?
C42 C43 C55 C60 179.54(16) . . . . ?
C43 C42 C49 N4 142.53(13) . . . . ?
C43 C42 C49 C48 28.07(16) . . . . ?
C43 C42 C51 O3 -131.24(18) . . . . ?
C43 C42 C51 C52 47.1(2) . . . . ?
C43 C44 C45 N3 -0.80(18) . . . . ?
C43 C44 C45 C46 112.74(14) . . . . ?
C43 C44 C48 C47 -149.56(13) . . . . ?
C43 C44 C48 C49 -32.77(16) . . . . ?
C43 C55 C56 C57 -175.68(18) . . . . ?
C43 C55 C60 C59 176.8(2) . . . . ?
C44 C43 C55 C56 -124.48(18) . . . . ?
C44 C43 C55 C60 58.7(2) . . . . ?
C44 C45 C46 C47 29.06(15) . . . . ?
C44 C45 C46 C50 -85.40(14) . . . . ?
C44 C45 C46 C53 152.19(14) . . . . ?
C44 C48 C49 N4 -110.97(14) . . . . ?
C44 C48 C49 C42 2.63(16) . . . . ?
C45 N3 C41 C42 -69.58(15) . . . . ?
C45 N3 C41 C50 41.95(15) . . . . ?
C45 N3 C67 C68 54.04(19) . . . . ?
C45 C44 C48 C47 -32.86(16) . . . . ?
C45 C44 C48 C49 83.93(15) . . . . ?
C45 C46 C47 C48 -48.82(15) . . . . ?
C45 C46 C47 C61 -179.41(14) . . . . ?
C45 C46 C50 N4 110.96(14) . . . . ?
C45 C46 C50 C41 -2.71(15) . . . . ?
C45 C46 C53 O4 114.29(19) . . . . ?
C45 C46 C53 C54 -65.2(2) . . . . ?
C46 C47 C48 C44 51.35(15) . . . . ?
C46 C47 C48 C49 -60.57(16) . . . . ?
C46 C47 C61 C62 -177.41(16) . . . . ?
C46 C47 C61 C66 -1.2(3) . . . . ?
C47 C46 C50 N4 3.97(18) . . . . ?
C47 C46 C50 C41 -109.70(14) . . . . ?
C47 C46 C53 O4 -130.28(18) . . . . ?
C47 C46 C53 C54 50.2(2) . . . . ?
C47 C48 C49 N4 -0.40(18) . . . . ?
C47 C48 C49 C42 113.20(14) . . . . ?
C47 C61 C62 C63 177.10(17) . . . . ?
C47 C61 C66 C65 -176.64(17) . . . . ?
C48 C44 C45 N3 -111.46(14) . . . . ?
C48 C44 C45 C46 2.08(16) . . . . ?
C48 C47 C61 C62 61.0(2) . . . . ?
C48 C47 C61 C66 -122.73(19) . . . . ?
C49 N4 C50 C41 41.61(16) . . . . ?
C49 N4 C50 C46 -69.82(15) . . . . ?
C49 N4 C74 C75 69.05(18) . . . . ?
C49 C42 C43 C44 -47.85(15) . . . . ?
C49 C42 C43 C55 -177.74(14) . . . . ?
C49 C42 C51 O3 112.23(19) . . . . ?
C49 C42 C51 C52 -69.5(2) . . . . ?
C50 N4 C49 C42 -43.82(15) . . . . ?
C50 N4 C49 C48 67.46(15) . . . . ?
C50 N4 C74 C75 -174.73(14) . . . . ?
C50 C41 C42 C43 -110.59(14) . . . . ?
C50 C41 C42 C49 -2.63(15) . . . . ?
C50 C41 C42 C51 119.78(15) . . . . ?
C50 C46 C47 C48 58.54(16) . . . . ?
C50 C46 C47 C61 -72.05(19) . . . . ?
C50 C46 C53 O4 -1.3(2) . . . . ?
C50 C46 C53 C54 179.22(15) . . . . ?
C51 C42 C43 C44 -170.69(14) . . . . ?
C51 C42 C43 C55 59.4(2) . . . . ?
C51 C42 C49 N4 -94.38(16) . . . . ?
C51 C42 C49 C48 151.15(14) . . . . ?
C53 C46 C47 C48 -171.14(14) . . . . ?
C53 C46 C47 C61 58.3(2) . . . . ?
C53 C46 C50 N4 -126.82(15) . . . . ?
C53 C46 C50 C41 119.51(14) . . . . ?
C55 C43 C44 C45 69.92(19) . . . . ?
C55 C43 C44 C48 -178.60(14) . . . . ?
C55 C56 C57 C58 -1.0(3) . . . . ?
C56 C55 C60 C59 -0.3(3) . . . . ?
C56 C57 C58 C59 -0.1(4) . . . . ?
C57 C58 C59 C60 1.0(4) . . . . ?
C58 C59 C60 C55 -0.8(4) . . . . ?
C60 C55 C56 C57 1.2(3) . . . . ?
C61 C47 C48 C44 -176.70(14) . . . . ?
C61 C47 C48 C49 71.38(19) . . . . ?
C61 C62 C63 C64 -0.5(3) . . . . ?
C62 C61 C66 C65 -0.4(3) . . . . ?
C62 C63 C64 C65 0.1(3) . . . . ?
C63 C64 C65 C66 0.1(3) . . . . ?
C64 C65 C66 C61 0.0(3) . . . . ?
C66 C61 C62 C63 0.6(3) . . . . ?
C67 N3 C41 C42 165.84(13) . . . . ?
C67 N3 C41 C50 -82.64(16) . . . . ?
C67 N3 C45 C44 -169.83(13) . . . . ?
C67 N3 C45 C46 78.27(16) . . . . ?
C67 C68 C69 C70 -178.59(16) . . . . ?
C67 C68 C73 C72 179.43(17) . . . . ?
C68 C69 C70 C71 -0.9(3) . . . . ?
C69 C68 C73 C72 0.2(3) . . . . ?
C69 C70 C71 C72 0.4(3) . . . . ?
C70 C71 C72 C73 0.4(3) . . . . ?
C71 C72 C73 C68 -0.8(3) . . . . ?
C73 C68 C69 C70 0.6(3) . . . . ?
C74 N4 C49 C42 79.19(16) . . . . ?
C74 N4 C49 C48 -169.53(13) . . . . ?
C74 N4 C50 C41 -82.64(16) . . . . ?
C74 N4 C50 C46 165.92(13) . . . . ?
C74 C75 C76 C77 -177.84(18) . . . . ?
C74 C75 C80 C79 176.18(17) . . . . ?
C75 C76 C77 C78 1.3(3) . . . . ?
C76 C75 C80 C79 -1.8(3) . . . . ?
C76 C77 C78 C79 -1.1(3) . . . . ?
C77 C78 C79 C80 -0.6(3) . . . . ?
C78 C79 C80 C75 2.1(3) . . . . ?
C80 C75 C76 C77 0.1(3) . . . . ?
